data_1505641
loop_
_publ_author_name
'Doherty, Simon'
'Knight, Julian G.'
'Smyth, Catherine H.'
'Harrington, Ross W.'
'Clegg, William'

_publ_section_title
;
 Rhodium-catalyzed double [2 + 2 + 2] cycloaddition of
 1,4-bis(diphenylphosphinoyl)buta-1,3-diyne with tethered diynes: a
 modular, highly versatile single-pot synthesis of NU-BIPHEP biaryl
 diphosphines.
;
_journal_issue 23
_journal_name_full 'Organic letters'
_journal_page_first 4925
_journal_page_last 4928
_journal_paper_doi 10.1021/ol702390p
_journal_volume 9
_journal_year 2007
_chemical_formula_moiety 'C44 H40 P2 Cl2 Pt, 4 C H2 Cl2'
_chemical_formula_sum 'C48 H48 Cl10 P2 Pt'
_chemical_formula_weight 1236.39
_chemical_name_systematic
;
 ?
;
_space_group_IT_number 2
_symmetry_cell_setting triclinic
_symmetry_space_group_name_Hall '-P 1'
_symmetry_space_group_name_H-M 'P -1'
_atom_sites_solution_hydrogens geom
_atom_sites_solution_primary direct
_atom_sites_solution_secondary difmap
_audit_creation_method SHELXL-97
_cell_angle_alpha 105.211(2)
_cell_angle_beta 98.298(2)
_cell_angle_gamma 107.125(2)
_cell_formula_units_Z 2
_cell_length_a 11.8411(12)
_cell_length_b 14.8589(15)
_cell_length_c 16.1237(16)
_cell_measurement_reflns_used 8268
_cell_measurement_temperature 150(2)
_cell_measurement_theta_max 28.3
_cell_measurement_theta_min 2.33
_cell_volume 2539.5(4)
_computing_cell_refinement 'Bruker SAINT'
_computing_data_collection 'Bruker SMART'
_computing_data_reduction 'Bruker SAINT'
_computing_molecular_graphics 'Bruker SHELXTL'
_computing_publication_material 'Bruker SHELXTL and local programs'
_computing_structure_refinement 'Bruker SHELXTL'
_computing_structure_solution SIR97
_diffrn_ambient_temperature 150(2)
_diffrn_measured_fraction_theta_full 0.985
_diffrn_measured_fraction_theta_max 0.927
_diffrn_measurement_device_type 'Bruker SMART 1K CCD diffractometer'
_diffrn_measurement_method 'thin-slice \w scans'
_diffrn_radiation_monochromator graphite
_diffrn_radiation_source 'sealed tube'
_diffrn_radiation_type MoK\a
_diffrn_radiation_wavelength 0.71073
_diffrn_reflns_av_R_equivalents 0.0257
_diffrn_reflns_av_sigmaI/netI 0.0410
_diffrn_reflns_limit_h_max 15
_diffrn_reflns_limit_h_min -15
_diffrn_reflns_limit_k_max 19
_diffrn_reflns_limit_k_min -19
_diffrn_reflns_limit_l_max 21
_diffrn_reflns_limit_l_min -21
_diffrn_reflns_number 22425
_diffrn_reflns_theta_full 26.00
_diffrn_reflns_theta_max 28.33
_diffrn_reflns_theta_min 1.35
_diffrn_standards_number 0
_exptl_absorpt_coefficient_mu 3.385
_exptl_absorpt_correction_T_max 0.430
_exptl_absorpt_correction_T_min 0.345
_exptl_absorpt_correction_type multi-scan
_exptl_absorpt_process_details SADABS
_exptl_crystal_colour colourless
_exptl_crystal_density_diffrn 1.617
_exptl_crystal_density_method 'not measured'
_exptl_crystal_description block
_exptl_crystal_F_000 1228
_exptl_crystal_size_max 0.40
_exptl_crystal_size_mid 0.30
_exptl_crystal_size_min 0.30
_refine_diff_density_max 2.848
_refine_diff_density_min -1.223
_refine_diff_density_rms 0.123
_refine_ls_extinction_method none
_refine_ls_goodness_of_fit_ref 1.085
_refine_ls_hydrogen_treatment constr
_refine_ls_matrix_type full
_refine_ls_number_parameters 461
_refine_ls_number_reflns 11738
_refine_ls_number_restraints 434
_refine_ls_restrained_S_all 1.066
_refine_ls_R_factor_all 0.0380
_refine_ls_R_factor_gt 0.0333
_refine_ls_shift/su_max 0.001
_refine_ls_shift/su_mean 0.000
_refine_ls_structure_factor_coef Fsqd
_refine_ls_weighting_details 'calc w=1/[\s^2^(Fo^2^)+(0.0511P)^2^+0.6657P] where P=(Fo^2^+2Fc^2^)/3'
_refine_ls_weighting_scheme calc
_refine_ls_wR_factor_gt 0.0868
_refine_ls_wR_factor_ref 0.0889
_reflns_number_gt 10419
_reflns_number_total 11738
_reflns_threshold_expression I>2\s(I)
_cod_data_source_file ol702390p-file003.cif
_cod_data_source_block sd238_compound_5a
_cod_database_code 1505641

loop_
_symmetry_equiv_pos_as_xyz
'x, y, z'
'-x, -y, -z'

loop_
_atom_site_label
_atom_site_type_symbol
_atom_site_fract_x
_atom_site_fract_y
_atom_site_fract_z
_atom_site_U_iso_or_equiv
_atom_site_adp_type
_atom_site_occupancy
_atom_site_symmetry_multiplicity
_atom_site_calc_flag
_atom_site_refinement_flags
_atom_site_disorder_assembly
_atom_site_disorder_group
Pt Pt 0.056527(11) 0.352128(9) 0.259485(8) 0.02008(5) Uani 1 1 d . . .
P1 P 0.05398(7) 0.20354(6) 0.17741(6) 0.02006(17) Uani 1 1 d . . .
P2 P 0.25095(7) 0.40103(6) 0.33446(5) 0.01837(16) Uani 1 1 d . . .
Cl1 Cl -0.15593(8) 0.30360(7) 0.20947(7) 0.0350(2) Uani 1 1 d . . .
Cl2 Cl 0.05837(8) 0.51584(6) 0.31601(6) 0.02964(18) Uani 1 1 d . . .
C1 C 0.1957(3) 0.2120(2) 0.1428(2) 0.0199(6) Uani 1 1 d U . .
C2 C 0.2036(3) 0.2119(2) 0.0570(2) 0.0229(7) Uani 1 1 d U . .
H2A H 0.1313 0.1992 0.0147 0.027 Uiso 1 1 calc R . .
C3 C 0.3125(3) 0.2297(3) 0.0312(2) 0.0253(7) Uani 1 1 d U B .
C4 C 0.3141(4) 0.2308(4) -0.0625(3) 0.0390(9) Uani 1 1 d U . .
H4A H 0.2917 0.2876 -0.0708 0.047 Uiso 1 1 calc R A 1
H4B H 0.2516 0.1690 -0.1047 0.047 Uiso 1 1 calc R A 1
C5 C 0.4393(17) 0.2394(19) -0.0848(12) 0.044(4) Uani 0.38(2) 1 d PU B 1
H5A H 0.4450 0.1721 -0.1025 0.052 Uiso 0.38(2) 1 calc PR B 1
H5B H 0.4430 0.2637 -0.1362 0.052 Uiso 0.38(2) 1 calc PR B 1
C6 C 0.5442(14) 0.305(2) -0.0125(12) 0.054(5) Uani 0.38(2) 1 d PU B 1
H6A H 0.5441 0.3740 0.0016 0.065 Uiso 0.38(2) 1 calc PR B 1
H6B H 0.6199 0.3040 -0.0314 0.065 Uiso 0.38(2) 1 calc PR B 1
C5A C 0.4394(10) 0.2836(12) -0.0721(9) 0.045(2) Uani 0.62(2) 1 d PU B 2
H5AA H 0.4613 0.3563 -0.0453 0.054 Uiso 0.62(2) 1 calc PR B 2
H5AB H 0.4390 0.2692 -0.1357 0.054 Uiso 0.62(2) 1 calc PR B 2
C6A C 0.5331(9) 0.2496(11) -0.0270(6) 0.042(2) Uani 0.62(2) 1 d PU B 2
H6AA H 0.5109 0.1769 -0.0543 0.051 Uiso 0.62(2) 1 calc PR B 2
H6AB H 0.6136 0.2824 -0.0367 0.051 Uiso 0.62(2) 1 calc PR B 2
C7 C 0.5423(4) 0.2733(3) 0.0707(3) 0.0383(9) Uani 1 1 d U . .
H7A H 0.5692 0.2151 0.0624 0.046 Uiso 1 1 calc R B 1
H7B H 0.6018 0.3282 0.1217 0.046 Uiso 1 1 calc R B 1
C8 C 0.4198(3) 0.2465(3) 0.0929(2) 0.0258(7) Uani 1 1 d U B .
C9 C 0.4111(3) 0.2419(3) 0.1770(2) 0.0238(7) Uani 1 1 d U . .
H9A H 0.4825 0.2496 0.2178 0.029 Uiso 1 1 calc R B .
C10 C 0.3030(3) 0.2264(2) 0.2040(2) 0.0220(6) Uani 1 1 d U B .
C11 C 0.3048(3) 0.2245(2) 0.2967(2) 0.0203(6) Uani 1 1 d U . .
C12 C 0.3268(3) 0.1467(3) 0.3191(2) 0.0247(7) Uani 1 1 d U B .
H12A H 0.3380 0.0957 0.2750 0.030 Uiso 1 1 calc R . .
C13 C 0.3331(3) 0.1402(3) 0.4049(2) 0.0279(7) Uani 1 1 d U . .
C14 C 0.3549(4) 0.0511(3) 0.4244(3) 0.0362(9) Uani 1 1 d U B .
H14A H 0.4158 0.0342 0.3933 0.043 Uiso 1 1 calc R . .
H14B H 0.2781 -0.0068 0.4011 0.043 Uiso 1 1 calc R . .
C15 C 0.3998(4) 0.0707(3) 0.5230(3) 0.0407(10) Uani 1 1 d U . .
H15A H 0.4845 0.1182 0.5443 0.049 Uiso 1 1 calc R B .
H15B H 0.3986 0.0079 0.5338 0.049 Uiso 1 1 calc R . .
C16 C 0.3169(4) 0.1139(3) 0.5735(3) 0.0405(10) Uani 1 1 d U B .
H16A H 0.2310 0.0695 0.5483 0.049 Uiso 1 1 calc R . .
H16B H 0.3391 0.1190 0.6366 0.049 Uiso 1 1 calc R . .
C17 C 0.3318(4) 0.2173(3) 0.5658(3) 0.0359(9) Uani 1 1 d U . .
H17A H 0.2693 0.2405 0.5897 0.043 Uiso 1 1 calc R B .
H17B H 0.4128 0.2647 0.6018 0.043 Uiso 1 1 calc R . .
C18 C 0.3197(3) 0.2163(3) 0.4705(2) 0.0264(7) Uani 1 1 d U B .
C19 C 0.2989(3) 0.2954(3) 0.4484(2) 0.0234(7) Uani 1 1 d U . .
H19A H 0.2905 0.3476 0.4932 0.028 Uiso 1 1 calc R B .
C20 C 0.2897(3) 0.3008(2) 0.3626(2) 0.0193(6) Uani 1 1 d U B .
C21 C 0.0236(3) 0.1039(2) 0.2246(2) 0.0235(7) Uani 1 1 d U . .
C22 C -0.0149(4) 0.1144(3) 0.3025(3) 0.0364(9) Uani 1 1 d U . .
H22A H -0.0257 0.1748 0.3313 0.044 Uiso 1 1 calc R . .
C23 C -0.0382(5) 0.0379(4) 0.3393(3) 0.0523(12) Uani 1 1 d U . .
H23A H -0.0632 0.0462 0.3934 0.063 Uiso 1 1 calc R . .
C24 C -0.0242(5) -0.0506(3) 0.2959(3) 0.0509(12) Uani 1 1 d U . .
H24A H -0.0422 -0.1038 0.3198 0.061 Uiso 1 1 calc R . .
C25 C 0.0149(4) -0.0628(3) 0.2197(3) 0.0394(9) Uani 1 1 d U . .
H25A H 0.0248 -0.1237 0.1913 0.047 Uiso 1 1 calc R . .
C26 C 0.0405(4) 0.0145(3) 0.1833(3) 0.0299(8) Uani 1 1 d U . .
H26A H 0.0693 0.0066 0.1308 0.036 Uiso 1 1 calc R . .
C27 C -0.0621(3) 0.1596(3) 0.0743(2) 0.0237(7) Uani 1 1 d U . .
C28 C -0.1467(3) 0.0625(3) 0.0410(3) 0.0300(8) Uani 1 1 d U . .
H28A H -0.1429 0.0160 0.0711 0.036 Uiso 1 1 calc R . .
C29 C -0.2370(4) 0.0340(3) -0.0367(3) 0.0409(10) Uani 1 1 d U . .
H29A H -0.2953 -0.0315 -0.0589 0.049 Uiso 1 1 calc R . .
C30 C -0.2411(4) 0.1017(4) -0.0813(3) 0.0432(10) Uani 1 1 d U . .
H30A H -0.3013 0.0819 -0.1347 0.052 Uiso 1 1 calc R . .
C31 C -0.1584(4) 0.1971(3) -0.0485(3) 0.0384(9) Uani 1 1 d U . .
H31A H -0.1627 0.2433 -0.0787 0.046 Uiso 1 1 calc R . .
C32 C -0.0678(3) 0.2265(3) 0.0291(2) 0.0291(7) Uani 1 1 d U . .
H32A H -0.0102 0.2923 0.0510 0.035 Uiso 1 1 calc R . .
C33 C 0.2730(3) 0.4947(2) 0.4412(2) 0.0222(6) Uani 1 1 d U . .
C34 C 0.1881(3) 0.4747(3) 0.4916(2) 0.0263(7) Uani 1 1 d U . .
H34A H 0.1224 0.4129 0.4709 0.032 Uiso 1 1 calc R . .
C35 C 0.1987(4) 0.5439(3) 0.5714(3) 0.0326(8) Uani 1 1 d U . .
H35A H 0.1414 0.5289 0.6059 0.039 Uiso 1 1 calc R . .
C36 C 0.2924(4) 0.6348(3) 0.6011(3) 0.0351(9) Uani 1 1 d U . .
H36A H 0.2995 0.6824 0.6559 0.042 Uiso 1 1 calc R . .
C37 C 0.3763(4) 0.6566(3) 0.5507(3) 0.0337(8) Uani 1 1 d U . .
H37A H 0.4400 0.7194 0.5705 0.040 Uiso 1 1 calc R . .
C38 C 0.3669(3) 0.5859(3) 0.4711(2) 0.0274(7) Uani 1 1 d U . .
H38A H 0.4250 0.6004 0.4372 0.033 Uiso 1 1 calc R . .
C39 C 0.3678(3) 0.4556(2) 0.2835(2) 0.0202(6) Uani 1 1 d U . .
C40 C 0.3354(4) 0.4768(3) 0.2065(3) 0.0326(8) Uani 1 1 d U . .
H40A H 0.2521 0.4631 0.1811 0.039 Uiso 1 1 calc R . .
C41 C 0.4241(4) 0.5177(4) 0.1667(3) 0.0462(11) Uani 1 1 d U . .
H41A H 0.4011 0.5310 0.1135 0.055 Uiso 1 1 calc R . .
C42 C 0.5450(4) 0.5395(3) 0.2031(3) 0.0407(10) Uani 1 1 d U . .
H42A H 0.6054 0.5694 0.1761 0.049 Uiso 1 1 calc R . .
C43 C 0.5787(3) 0.5177(3) 0.2792(3) 0.0329(8) Uani 1 1 d U . .
H43A H 0.6622 0.5315 0.3039 0.039 Uiso 1 1 calc R . .
C44 C 0.4904(3) 0.4755(3) 0.3199(2) 0.0261(7) Uani 1 1 d U . .
H44A H 0.5136 0.4603 0.3721 0.031 Uiso 1 1 calc R . .

loop_
_atom_site_aniso_label
_atom_site_aniso_U_11
_atom_site_aniso_U_22
_atom_site_aniso_U_33
_atom_site_aniso_U_23
_atom_site_aniso_U_13
_atom_site_aniso_U_12
Pt 0.01599(7) 0.01783(7) 0.02411(7) 0.00442(5) 0.00287(5) 0.00558(5)
P1 0.0156(4) 0.0187(4) 0.0241(4) 0.0059(3) 0.0039(3) 0.0047(3)
P2 0.0178(4) 0.0154(4) 0.0203(4) 0.0059(3) 0.0021(3) 0.0045(3)
Cl1 0.0174(4) 0.0333(5) 0.0434(5) -0.0016(4) 0.0030(4) 0.0079(3)
Cl2 0.0275(4) 0.0208(4) 0.0374(5) 0.0033(3) 0.0022(4) 0.0118(3)
C1 0.0149(14) 0.0170(14) 0.0251(16) 0.0048(12) 0.0031(12) 0.0042(12)
C2 0.0210(16) 0.0208(15) 0.0252(16) 0.0067(13) 0.0018(13) 0.0075(13)
C3 0.0285(17) 0.0219(16) 0.0268(17) 0.0111(14) 0.0076(14) 0.0073(14)
C4 0.038(2) 0.056(3) 0.033(2) 0.024(2) 0.0140(17) 0.019(2)
C5 0.047(6) 0.054(10) 0.038(6) 0.028(8) 0.026(4) 0.010(7)
C6 0.042(6) 0.067(11) 0.053(7) 0.027(8) 0.024(5) 0.004(7)
C5A 0.045(4) 0.054(6) 0.047(5) 0.033(5) 0.020(4) 0.015(5)
C6A 0.036(4) 0.050(6) 0.051(4) 0.022(4) 0.024(3) 0.017(4)
C7 0.0247(19) 0.047(2) 0.039(2) 0.0112(19) 0.0103(16) 0.0071(17)
C8 0.0200(16) 0.0268(17) 0.0302(18) 0.0081(14) 0.0081(13) 0.0073(13)
C9 0.0196(16) 0.0240(16) 0.0259(16) 0.0057(13) 0.0006(13) 0.0095(13)
C10 0.0237(16) 0.0182(15) 0.0244(16) 0.0053(13) 0.0035(13) 0.0100(13)
C11 0.0165(15) 0.0191(15) 0.0224(15) 0.0071(12) 0.0008(12) 0.0034(12)
C12 0.0257(17) 0.0206(16) 0.0258(16) 0.0046(13) 0.0003(14) 0.0104(13)
C13 0.0284(18) 0.0232(17) 0.0313(18) 0.0120(14) 0.0023(15) 0.0071(14)
C14 0.047(2) 0.030(2) 0.037(2) 0.0162(17) 0.0076(18) 0.0184(18)
C15 0.049(3) 0.038(2) 0.043(2) 0.0228(19) 0.0059(19) 0.0198(19)
C16 0.044(2) 0.045(2) 0.043(2) 0.028(2) 0.0115(19) 0.017(2)
C17 0.044(2) 0.040(2) 0.032(2) 0.0185(17) 0.0110(17) 0.0187(18)
C18 0.0253(17) 0.0264(17) 0.0300(18) 0.0155(14) 0.0069(14) 0.0068(14)
C19 0.0205(16) 0.0253(17) 0.0248(16) 0.0094(13) 0.0055(13) 0.0075(13)
C20 0.0156(14) 0.0179(15) 0.0244(15) 0.0089(12) 0.0026(12) 0.0047(12)
C21 0.0201(16) 0.0204(16) 0.0272(17) 0.0069(13) 0.0044(13) 0.0043(13)
C22 0.046(2) 0.0304(19) 0.036(2) 0.0111(17) 0.0212(18) 0.0127(17)
C23 0.073(3) 0.045(3) 0.044(3) 0.021(2) 0.029(2) 0.016(2)
C24 0.066(3) 0.034(2) 0.058(3) 0.025(2) 0.024(3) 0.012(2)
C25 0.044(2) 0.0262(19) 0.050(2) 0.0141(18) 0.014(2) 0.0117(17)
C26 0.035(2) 0.0265(18) 0.0303(19) 0.0087(15) 0.0114(16) 0.0124(15)
C27 0.0185(15) 0.0254(17) 0.0251(17) 0.0039(13) 0.0041(13) 0.0088(13)
C28 0.0232(17) 0.0251(17) 0.0347(19) -0.0006(15) 0.0045(15) 0.0085(14)
C29 0.0259(19) 0.039(2) 0.039(2) -0.0087(18) -0.0042(17) 0.0088(17)
C30 0.030(2) 0.057(3) 0.031(2) -0.0045(19) -0.0050(17) 0.0204(19)
C31 0.035(2) 0.051(2) 0.032(2) 0.0132(18) 0.0030(17) 0.0222(19)
C32 0.0239(17) 0.0341(19) 0.0285(18) 0.0092(15) 0.0046(14) 0.0104(15)
C33 0.0235(16) 0.0203(15) 0.0210(15) 0.0052(13) 0.0023(13) 0.0080(13)
C34 0.0271(18) 0.0260(17) 0.0311(18) 0.0125(14) 0.0110(14) 0.0120(14)
C35 0.033(2) 0.045(2) 0.0272(18) 0.0132(16) 0.0119(16) 0.0211(17)
C36 0.036(2) 0.039(2) 0.0254(18) -0.0003(16) 0.0025(16) 0.0176(17)
C37 0.0273(19) 0.0270(18) 0.035(2) -0.0024(15) -0.0016(15) 0.0072(15)
C38 0.0244(17) 0.0247(17) 0.0308(18) 0.0057(14) 0.0044(14) 0.0090(14)
C39 0.0199(15) 0.0165(14) 0.0229(16) 0.0062(12) 0.0045(12) 0.0049(12)
C40 0.0252(18) 0.043(2) 0.0322(19) 0.0209(17) 0.0023(15) 0.0100(16)
C41 0.040(2) 0.057(3) 0.050(3) 0.042(2) 0.0091(19) 0.007(2)
C42 0.034(2) 0.044(2) 0.050(3) 0.030(2) 0.0172(19) 0.0052(18)
C43 0.0218(17) 0.035(2) 0.042(2) 0.0147(17) 0.0091(16) 0.0069(15)
C44 0.0237(17) 0.0280(18) 0.0249(17) 0.0104(14) 0.0040(13) 0.0059(14)

loop_
_atom_type_symbol
_atom_type_description
_atom_type_scat_dispersion_real
_atom_type_scat_dispersion_imag
_atom_type_scat_source
C C 0.0033 0.0016 'International Tables Vol C Tables 4.2.6.8 and 6.1.1.4'
H H 0.0000 0.0000 'International Tables Vol C Tables 4.2.6.8 and 6.1.1.4'
P P 0.1023 0.0942 'International Tables Vol C Tables 4.2.6.8 and 6.1.1.4'
Cl Cl 0.1484 0.1585 'International Tables Vol C Tables 4.2.6.8 and 6.1.1.4'
Pt Pt -1.7033 8.3905 'International Tables Vol C Tables 4.2.6.8 and 6.1.1.4'

loop_
_geom_angle_atom_site_label_1
_geom_angle_atom_site_label_2
_geom_angle_atom_site_label_3
_geom_angle
P1 Pt P2 94.24(3)
P1 Pt Cl1 91.18(3)
P1 Pt Cl2 167.35(3)
P2 Pt Cl1 168.29(3)
P2 Pt Cl2 89.85(3)
Cl1 Pt Cl2 87.07(3)
Pt P1 C1 112.09(11)
Pt P1 C21 117.74(12)
Pt P1 C27 108.89(11)
C1 P1 C21 106.33(16)
C1 P1 C27 104.57(16)
C21 P1 C27 106.28(16)
Pt P2 C20 112.83(11)
Pt P2 C33 108.49(11)
Pt P2 C39 117.40(11)
C20 P2 C33 105.07(15)
C20 P2 C39 105.87(15)
C33 P2 C39 106.32(15)
P1 C1 C2 121.0(2)
P1 C1 C10 120.7(3)
C2 C1 C10 118.2(3)
C1 C2 H2A 118.7
C1 C2 C3 122.7(3)
H2A C2 C3 118.7
C2 C3 C4 119.6(3)
C2 C3 C8 119.1(3)
C4 C3 C8 121.3(3)
C3 C4 H4A 108.9
C3 C4 H4B 108.9
C3 C4 C5 113.5(8)
C3 C4 C5A 113.0(6)
H4A C4 H4B 107.7
H4A C4 C5 108.9
H4B C4 C5 108.9
C4 C5 H5A 108.6
C4 C5 H5B 108.6
C4 C5 C6 114.6(17)
H5A C5 H5B 107.6
H5A C5 C6 108.6
H5B C5 C6 108.6
C5 C6 H6A 109.3
C5 C6 H6B 109.3
C5 C6 C7 111.4(17)
H6A C6 H6B 108.0
H6A C6 C7 109.3
H6B C6 C7 109.3
C4 C5A H5AA 109.6
C4 C5A H5AB 109.6
C4 C5A C6A 110.5(10)
H5AA C5A H5AB 108.1
H5AA C5A C6A 109.6
H5AB C5A C6A 109.6
C5A C6A H6AA 109.1
C5A C6A H6AB 109.1
C5A C6A C7 112.4(9)
H6AA C6A H6AB 107.9
H6AA C6A C7 109.1
H6AB C6A C7 109.1
C6 C7 H7A 108.6
C6 C7 H7B 108.6
C6 C7 C8 114.5(7)
C6A C7 C8 113.0(5)
H7A C7 H7B 107.6
H7A C7 C8 108.6
H7B C7 C8 108.6
C3 C8 C7 121.5(3)
C3 C8 C9 118.2(3)
C7 C8 C9 120.2(3)
C8 C9 H9A 118.5
C8 C9 C10 123.0(3)
H9A C9 C10 118.5
C1 C10 C9 118.7(3)
C1 C10 C11 122.9(3)
C9 C10 C11 118.4(3)
C10 C11 C12 118.5(3)
C10 C11 C20 122.7(3)
C12 C11 C20 118.8(3)
C11 C12 H12A 118.8
C11 C12 C13 122.4(3)
H12A C12 C13 118.8
C12 C13 C14 119.5(3)
C12 C13 C18 118.9(3)
C14 C13 C18 121.6(3)
C13 C14 H14A 109.1
C13 C14 H14B 109.1
C13 C14 C15 112.4(3)
H14A C14 H14B 107.9
H14A C14 C15 109.1
H14B C14 C15 109.1
C14 C15 H15A 109.8
C14 C15 H15B 109.8
C14 C15 C16 109.4(4)
H15A C15 H15B 108.2
H15A C15 C16 109.8
H15B C15 C16 109.8
C15 C16 H16A 109.8
C15 C16 H16B 109.8
C15 C16 C17 109.2(4)
H16A C16 H16B 108.3
H16A C16 C17 109.8
H16B C16 C17 109.8
C16 C17 H17A 109.3
C16 C17 H17B 109.3
C16 C17 C18 111.8(4)
H17A C17 H17B 107.9
H17A C17 C18 109.3
H17B C17 C18 109.3
C13 C18 C17 122.0(3)
C13 C18 C19 118.9(3)
C17 C18 C19 119.0(3)
C18 C19 H19A 118.9
C18 C19 C20 122.2(3)
H19A C19 C20 118.9
P2 C20 C11 120.3(2)
P2 C20 C19 120.7(3)
C11 C20 C19 118.8(3)
P1 C21 C22 120.7(3)
P1 C21 C26 120.4(3)
C22 C21 C26 118.9(3)
C21 C22 H22A 119.5
C21 C22 C23 121.0(4)
H22A C22 C23 119.5
C22 C23 H23A 120.5
C22 C23 C24 119.0(4)
H23A C23 C24 120.5
C23 C24 H24A 119.4
C23 C24 C25 121.3(4)
H24A C24 C25 119.4
C24 C25 H25A 120.1
C24 C25 C26 119.9(4)
H25A C25 C26 120.1
C21 C26 C25 119.9(4)
C21 C26 H26A 120.0
C25 C26 H26A 120.0
P1 C27 C28 122.4(3)
P1 C27 C32 118.1(3)
C28 C27 C32 119.5(3)
C27 C28 H28A 120.1
C27 C28 C29 119.9(4)
H28A C28 C29 120.1
C28 C29 H29A 120.0
C28 C29 C30 119.9(4)
H29A C29 C30 120.0
C29 C30 H30A 119.9
C29 C30 C31 120.2(4)
H30A C30 C31 119.9
C30 C31 H31A 119.8
C30 C31 C32 120.5(4)
H31A C31 C32 119.8
C27 C32 C31 120.0(4)
C27 C32 H32A 120.0
C31 C32 H32A 120.0
P2 C33 C34 118.3(3)
P2 C33 C38 122.4(3)
C34 C33 C38 119.1(3)
C33 C34 H34A 119.7
C33 C34 C35 120.7(3)
H34A C34 C35 119.7
C34 C35 H35A 120.0
C34 C35 C36 120.1(4)
H35A C35 C36 120.0
C35 C36 H36A 120.0
C35 C36 C37 119.9(4)
H36A C36 C37 120.0
C36 C37 H37A 120.0
C36 C37 C38 119.9(4)
H37A C37 C38 120.0
C33 C38 C37 120.3(4)
C33 C38 H38A 119.9
C37 C38 H38A 119.9
P2 C39 C40 119.7(3)
P2 C39 C44 120.8(3)
C40 C39 C44 119.4(3)
C39 C40 H40A 119.9
C39 C40 C41 120.1(4)
H40A C40 C41 119.9
C40 C41 H41A 119.6
C40 C41 C42 120.8(4)
H41A C41 C42 119.6
C41 C42 H42A 120.1
C41 C42 C43 119.8(4)
H42A C42 C43 120.1
C42 C43 H43A 119.9
C42 C43 C44 120.2(4)
H43A C43 C44 119.9
C39 C44 C43 119.6(3)
C39 C44 H44A 120.2
C43 C44 H44A 120.2

loop_
_geom_bond_atom_site_label_1
_geom_bond_atom_site_label_2
_geom_bond_distance
Pt P1 2.2457(9)
Pt P2 2.2450(9)
Pt Cl1 2.3538(9)
Pt Cl2 2.3555(9)
P1 C1 1.824(3)
P1 C21 1.806(4)
P1 C27 1.822(4)
P2 C20 1.826(3)
P2 C33 1.834(3)
P2 C39 1.806(3)
C1 C2 1.399(5)
C1 C10 1.415(5)
C2 H2A 0.950
C2 C3 1.384(5)
C3 C4 1.519(5)
C3 C8 1.408(5)
C4 H4A 0.990
C4 H4B 0.990
C4 C5 1.553(19)
C4 C5A 1.511(12)
C5 H5A 0.990
C5 H5B 0.990
C5 C6 1.46(3)
C6 H6A 0.990
C6 H6B 0.990
C6 C7 1.536(18)
C5A H5AA 0.990
C5A H5AB 0.990
C5A C6A 1.518(17)
C6A H6AA 0.990
C6A H6AB 0.990
C6A C7 1.501(10)
C7 H7A 0.990
C7 H7B 0.990
C7 C8 1.508(5)
C8 C9 1.394(5)
C9 H9A 0.950
C9 C10 1.385(5)
C10 C11 1.499(5)
C11 C12 1.379(5)
C11 C20 1.410(5)
C12 H12A 0.950
C12 C13 1.404(5)
C13 C14 1.521(5)
C13 C18 1.396(5)
C14 H14A 0.990
C14 H14B 0.990
C14 C15 1.522(6)
C15 H15A 0.990
C15 H15B 0.990
C15 C16 1.538(6)
C16 H16A 0.990
C16 H16B 0.990
C16 C17 1.534(6)
C17 H17A 0.990
C17 H17B 0.990
C17 C18 1.519(5)
C18 C19 1.391(5)
C19 H19A 0.950
C19 C20 1.397(5)
C21 C22 1.383(5)
C21 C26 1.407(5)
C22 H22A 0.950
C22 C23 1.392(6)
C23 H23A 0.950
C23 C24 1.389(7)
C24 H24A 0.950
C24 C25 1.361(7)
C25 H25A 0.950
C25 C26 1.397(6)
C26 H26A 0.950
C27 C28 1.400(5)
C27 C32 1.390(5)
C28 H28A 0.950
C28 C29 1.401(6)
C29 H29A 0.950
C29 C30 1.387(7)
C30 H30A 0.950
C30 C31 1.374(7)
C31 H31A 0.950
C31 C32 1.398(5)
C32 H32A 0.950
C33 C34 1.395(5)
C33 C38 1.386(5)
C34 H34A 0.950
C34 C35 1.383(5)
C35 H35A 0.950
C35 C36 1.383(6)
C36 H36A 0.950
C36 C37 1.390(6)
C37 H37A 0.950
C37 C38 1.395(5)
C38 H38A 0.950
C39 C40 1.388(5)
C39 C44 1.397(5)
C40 H40A 0.950
C40 C41 1.382(6)
C41 H41A 0.950
C41 C42 1.373(6)
C42 H42A 0.950
C42 C43 1.383(6)
C43 H43A 0.950
C43 C44 1.394(5)
C44 H44A 0.950

loop_
_geom_torsion_atom_site_label_1
_geom_torsion_atom_site_label_2
_geom_torsion_atom_site_label_3
_geom_torsion_atom_site_label_4
_geom_torsion
P2 Pt P1 C1 -39.76(12)
P2 Pt P1 C21 84.05(13)
P2 Pt P1 C27 -154.96(12)
Cl1 Pt P1 C1 150.63(12)
Cl1 Pt P1 C21 -85.55(13)
Cl1 Pt P1 C27 35.43(13)
Cl2 Pt P1 C1 68.79(19)
Cl2 Pt P1 C21 -167.39(17)
Cl2 Pt P1 C27 -46.41(19)
P1 Pt P2 C20 -39.36(12)
P1 Pt P2 C33 -155.35(12)
P1 Pt P2 C39 84.17(12)
Cl1 Pt P2 C20 78.0(2)
Cl1 Pt P2 C33 -38.0(2)
Cl1 Pt P2 C39 -158.51(18)
Cl2 Pt P2 C20 152.63(12)
Cl2 Pt P2 C33 36.63(12)
Cl2 Pt P2 C39 -83.84(12)
Pt P1 C1 C2 -101.4(3)
Pt P1 C1 C10 73.8(3)
C21 P1 C1 C2 128.6(3)
C21 P1 C1 C10 -56.1(3)
C27 P1 C1 C2 16.4(3)
C27 P1 C1 C10 -168.3(3)
P1 C1 C2 C3 172.4(3)
C10 C1 C2 C3 -3.0(5)
C1 C2 C3 C4 -178.5(3)
C1 C2 C3 C8 1.4(5)
C2 C3 C4 C5 -173.3(11)
C2 C3 C4 C5A 160.8(7)
C8 C3 C4 C5 6.9(12)
C8 C3 C4 C5A -19.1(8)
C3 C4 C5 C6 -38(3)
C4 C5 C6 C7 57(3)
C3 C4 C5A C6A 46.5(14)
C4 C5A C6A C7 -61.7(17)
C5A C6A C7 C8 45.8(14)
C5 C6 C7 C8 -44(3)
C2 C3 C8 C7 -175.7(3)
C2 C3 C8 C9 1.8(5)
C4 C3 C8 C7 4.2(6)
C4 C3 C8 C9 -178.4(4)
C6 C7 C8 C3 14.2(14)
C6 C7 C8 C9 -163.2(13)
C6A C7 C8 C3 -17.4(8)
C6A C7 C8 C9 165.2(7)
C3 C8 C9 C10 -3.3(5)
C7 C8 C9 C10 174.2(4)
C8 C9 C10 C1 1.7(5)
C8 C9 C10 C11 -178.9(3)
P1 C1 C10 C9 -173.9(2)
P1 C1 C10 C11 6.7(4)
C2 C1 C10 C9 1.4(5)
C2 C1 C10 C11 -177.9(3)
C1 C10 C11 C12 111.5(4)
C1 C10 C11 C20 -71.1(4)
C9 C10 C11 C12 -67.9(4)
C9 C10 C11 C20 109.6(4)
C10 C11 C12 C13 178.4(3)
C20 C11 C12 C13 0.8(5)
C11 C12 C13 C14 178.7(3)
C11 C12 C13 C18 -1.6(6)
C12 C13 C14 C15 161.4(4)
C18 C13 C14 C15 -18.4(6)
C13 C14 C15 C16 49.4(5)
C14 C15 C16 C17 -66.5(5)
C15 C16 C17 C18 49.8(5)
C12 C13 C18 C17 -176.8(4)
C12 C13 C18 C19 0.8(5)
C14 C13 C18 C17 2.9(6)
C14 C13 C18 C19 -179.4(4)
C16 C17 C18 C13 -19.1(5)
C16 C17 C18 C19 163.3(3)
C13 C18 C19 C20 0.6(5)
C17 C18 C19 C20 178.4(3)
C18 C19 C20 P2 175.3(3)
C18 C19 C20 C11 -1.4(5)
C10 C11 C20 P2 6.5(4)
C10 C11 C20 C19 -176.8(3)
C12 C11 C20 P2 -176.1(3)
C12 C11 C20 C19 0.7(5)
Pt P2 C20 C11 73.8(3)
Pt P2 C20 C19 -102.9(3)
C33 P2 C20 C11 -168.2(3)
C33 P2 C20 C19 15.1(3)
C39 P2 C20 C11 -55.9(3)
C39 P2 C20 C19 127.4(3)
Pt P1 C21 C22 9.6(4)
Pt P1 C21 C26 -169.4(3)
C1 P1 C21 C22 136.3(3)
C1 P1 C21 C26 -42.8(3)
C27 P1 C21 C22 -112.7(3)
C27 P1 C21 C26 68.3(3)
P1 C21 C22 C23 -179.8(4)
C26 C21 C22 C23 -0.8(7)
C21 C22 C23 C24 -1.1(8)
C22 C23 C24 C25 1.9(8)
C23 C24 C25 C26 -0.7(8)
C24 C25 C26 C21 -1.2(7)
P1 C21 C26 C25 -179.0(3)
C22 C21 C26 C25 1.9(6)
Pt P1 C27 C28 -132.9(3)
Pt P1 C27 C32 45.3(3)
C1 P1 C27 C28 107.1(3)
C1 P1 C27 C32 -74.7(3)
C21 P1 C27 C28 -5.2(3)
C21 P1 C27 C32 173.0(3)
P1 C27 C28 C29 177.4(3)
C32 C27 C28 C29 -0.7(5)
C27 C28 C29 C30 1.0(6)
C28 C29 C30 C31 -1.3(6)
C29 C30 C31 C32 1.2(7)
P1 C27 C32 C31 -177.6(3)
C28 C27 C32 C31 0.6(5)
C30 C31 C32 C27 -0.9(6)
Pt P2 C33 C34 47.8(3)
Pt P2 C33 C38 -128.9(3)
C20 P2 C33 C34 -73.1(3)
C20 P2 C33 C38 110.2(3)
C39 P2 C33 C34 174.9(3)
C39 P2 C33 C38 -1.8(3)
P2 C33 C34 C35 -178.3(3)
C38 C33 C34 C35 -1.5(5)
C33 C34 C35 C36 1.5(6)
C34 C35 C36 C37 -0.2(6)
C35 C36 C37 C38 -1.1(6)
P2 C33 C38 C37 176.9(3)
C34 C33 C38 C37 0.2(5)
C36 C37 C38 C33 1.1(6)
Pt P2 C39 C40 7.7(3)
Pt P2 C39 C44 -171.2(2)
C20 P2 C39 C40 134.7(3)
C20 P2 C39 C44 -44.3(3)
C33 P2 C39 C40 -113.9(3)
C33 P2 C39 C44 67.2(3)
P2 C39 C40 C41 -179.4(4)
C44 C39 C40 C41 -0.4(6)
C39 C40 C41 C42 -1.0(7)
C40 C41 C42 C43 1.8(8)
C41 C42 C43 C44 -1.2(7)
C42 C43 C44 C39 -0.2(6)
P2 C39 C44 C43 -180.0(3)
C40 C39 C44 C43 1.0(5)
